data_4110133
loop_
_publ_author_name
'Brandon Quillian'
'Yuzhong Wang'
'Pingrong Wei'
'Chaitanya S. Wannere'
'Paul V. R. Schleyer'
'Gregory H. Robinson'

_publ_section_title
;
 Gallepins. Neutral Gallium Analogues of the Tropylium Ion: Synthesis,
 Structure, and Aromaticity
;
_journal_name_full 'Journal of the American Chemical Society'
_journal_page_first 13380
_journal_page_last 13381
_journal_paper_doi 10.1021/ja075428d
_journal_volume 129
_journal_year 2007
_chemical_formula_sum 'C34 H36 Cl2 Ga2 N2'
_chemical_formula_weight 682.98
_chemical_name_systematic
; 
 ? 
;
_space_group_IT_number 15
_symmetry_cell_setting monoclinic
_symmetry_space_group_name_Hall '-C 2yc'
_symmetry_space_group_name_H-M 'C 1 2/c 1'
_atom_sites_solution_hydrogens geom
_atom_sites_solution_primary direct
_atom_sites_solution_secondary difmap
_audit_creation_method SHELXL-97
_cell_angle_alpha 90.00
_cell_angle_beta 113.4040(10)
_cell_angle_gamma 90.00
_cell_formula_units_Z 4
_cell_length_a 26.8548(10)
_cell_length_b 7.6807(3)
_cell_length_c 16.9633(6)
_cell_measurement_temperature 273(2)
_cell_volume 3211.0(2)
_computing_structure_refinement 'SHELXL-97 (Sheldrick, 1997)'
_computing_structure_solution 'SHELXS-97 (Sheldrick, 1990)'
_diffrn_ambient_temperature 273(2)
_diffrn_measured_fraction_theta_full 0.999
_diffrn_measured_fraction_theta_max 0.999
_diffrn_radiation_monochromator graphite
_diffrn_radiation_source 'fine-focus sealed tube'
_diffrn_radiation_type MoK\a
_diffrn_radiation_wavelength 0.71073
_diffrn_reflns_av_R_equivalents 0.0301
_diffrn_reflns_av_sigmaI/netI 0.0212
_diffrn_reflns_limit_h_max 35
_diffrn_reflns_limit_h_min -35
_diffrn_reflns_limit_k_max 10
_diffrn_reflns_limit_k_min -10
_diffrn_reflns_limit_l_max 22
_diffrn_reflns_limit_l_min -22
_diffrn_reflns_number 21591
_diffrn_reflns_theta_full 28.34
_diffrn_reflns_theta_max 28.34
_diffrn_reflns_theta_min 2.48
_exptl_absorpt_coefficient_mu 1.870
_exptl_absorpt_correction_T_max 0.8498
_exptl_absorpt_correction_T_min 0.6522
_exptl_absorpt_correction_type multi-scan
_exptl_absorpt_process_details 'BRUKER SADABS'
_exptl_crystal_colour colorless
_exptl_crystal_density_diffrn 1.413
_exptl_crystal_F_000 1400
_exptl_crystal_size_max 0.25
_exptl_crystal_size_mid 0.14
_exptl_crystal_size_min 0.09
_refine_diff_density_max 0.377
_refine_diff_density_min -0.251
_refine_diff_density_rms 0.048
_refine_ls_extinction_method none
_refine_ls_goodness_of_fit_ref 1.012
_refine_ls_hydrogen_treatment constr
_refine_ls_matrix_type full
_refine_ls_number_parameters 209
_refine_ls_number_reflns 4018
_refine_ls_number_restraints 18
_refine_ls_restrained_S_all 1.010
_refine_ls_R_factor_all 0.0371
_refine_ls_R_factor_gt 0.0261
_refine_ls_shift/su_max 0.001
_refine_ls_shift/su_mean 0.000
_refine_ls_structure_factor_coef Fsqd
_refine_ls_weighting_details 'calc w=1/[\s^2^(Fo^2^)+(0.0371P)^2^+1.2530P] where P=(Fo^2^+2Fc^2^)/3'
_refine_ls_weighting_scheme calc
_refine_ls_wR_factor_gt 0.0642
_refine_ls_wR_factor_ref 0.0693
_reflns_number_gt 3281
_reflns_number_total 4018
_reflns_threshold_expression >2sigma(I)
_cod_data_source_file ja075428dsi20070720_010314.cif
_cod_data_source_block uga587
_cod_database_code 4110133

loop_
_symmetry_equiv_pos_as_xyz
'x, y, z'
'-x, y, -z+1/2'
'x+1/2, y+1/2, z'
'-x+1/2, y+1/2, -z+1/2'
'-x, -y, -z'
'x, -y, z-1/2'
'-x+1/2, -y+1/2, -z'
'x+1/2, -y+1/2, z-1/2'

loop_
_atom_site_label
_atom_site_type_symbol
_atom_site_fract_x
_atom_site_fract_y
_atom_site_fract_z
_atom_site_U_iso_or_equiv
_atom_site_adp_type
_atom_site_occupancy
_atom_site_symmetry_multiplicity
_atom_site_calc_flag
_atom_site_refinement_flags
_atom_site_disorder_group
Ga1 Ga 0.104566(7) 0.80080(2) 0.129156(12) 0.03534(7) Uani 1 1 d . .
Cl1 Cl 0.04411(2) 0.63276(8) 0.15207(3) 0.05772(14) Uani 1 1 d . .
C1 C 0.16769(7) 0.8383(2) 0.23580(11) 0.0368(4) Uani 1 1 d . .
C2 C 0.16501(8) 0.8035(2) 0.31458(12) 0.0449(4) Uani 1 1 d . .
H2A H 0.1329 0.7603 0.3155 0.054 Uiso 1 1 calc R .
C3 C 0.20893(10) 0.8316(3) 0.39171(13) 0.0545(5) Uani 1 1 d . .
H3A H 0.2062 0.8067 0.4435 0.065 Uiso 1 1 calc R .
C4 C 0.25653(9) 0.8967(3) 0.39104(13) 0.0561(5) Uani 1 1 d . .
H4A H 0.2860 0.9169 0.4425 0.067 Uiso 1 1 calc R .
C5 C 0.26035(8) 0.9315(2) 0.31450(13) 0.0510(5) Uani 1 1 d . .
H5A H 0.2926 0.9767 0.3149 0.061 Uiso 1 1 calc R .
C6 C 0.21682(7) 0.9007(2) 0.23512(11) 0.0393(4) Uani 1 1 d . .
C7 C 0.22711(7) 0.9435(3) 0.15874(13) 0.0485(5) Uani 1 1 d . .
H7A H 0.2561 1.0200 0.1720 0.058 Uiso 1 1 calc R .
C8 C 0.20606(8) 0.9024(3) 0.07468(13) 0.0485(4) Uani 1 1 d . .
H8A H 0.2239 0.9613 0.0457 0.058 Uiso 1 1 calc R .
C9 C 0.16266(8) 0.7904(2) 0.01564(12) 0.0416(4) Uani 1 1 d . .
C10 C 0.11695(7) 0.7287(2) 0.02834(11) 0.0380(4) Uani 1 1 d . .
C11 C 0.08176(8) 0.6148(3) -0.03228(12) 0.0473(4) Uani 1 1 d . .
H11A H 0.0521 0.5707 -0.0235 0.057 Uiso 1 1 calc R .
C12 C 0.08937(9) 0.5650(3) -0.10506(14) 0.0583(5) Uani 1 1 d . .
H12A H 0.0655 0.4872 -0.1439 0.070 Uiso 1 1 calc R .
C13 C 0.13262(10) 0.6318(3) -0.11945(14) 0.0595(5) Uani 1 1 d . .
H13A H 0.1376 0.6020 -0.1690 0.071 Uiso 1 1 calc R .
C14 C 0.16850(9) 0.7429(3) -0.06018(14) 0.0535(5) Uani 1 1 d . .
H14A H 0.1974 0.7878 -0.0707 0.064 Uiso 1 1 calc R .
N1 N 0.06339(6) 1.0425(2) 0.10339(10) 0.0493(4) Uani 1 1 d . .
C15 C 0.02313(17) 1.0631(5) 0.0119(3) 0.0500(13) Uani 0.627(10) 1 d PU 1
H15A H 0.0417 1.0465 -0.0263 0.060 Uiso 0.627(10) 1 calc PR 1
H15B H 0.0089 1.1808 0.0038 0.060 Uiso 0.627(10) 1 calc PR 1
C16 C 0.1071(3) 1.1776(7) 0.1130(5) 0.0666(15) Uani 0.627(10) 1 d PU 1
H16A H 0.0911 1.2916 0.1019 0.100 Uiso 0.627(10) 1 calc PR 1
H16B H 0.1232 1.1530 0.0728 0.100 Uiso 0.627(10) 1 calc PR 1
H16C H 0.1345 1.1734 0.1704 0.100 Uiso 0.627(10) 1 calc PR 1
C17 C 0.0399(3) 1.0815(9) 0.1660(4) 0.0673(14) Uani 0.627(10) 1 d PU 1
H17A H 0.0215 1.1916 0.1523 0.101 Uiso 0.627(10) 1 calc PR 1
H17B H 0.0682 1.0866 0.2226 0.101 Uiso 0.627(10) 1 calc PR 1
H17C H 0.0145 0.9919 0.1641 0.101 Uiso 0.627(10) 1 calc PR 1
C15' C 0.0036(3) 1.0314(12) 0.0441(5) 0.060(3) Uani 0.373(10) 1 d PU 2
H15C H -0.0146 0.9522 0.0684 0.072 Uiso 0.373(10) 1 calc PR 2
H15D H -0.0129 1.1453 0.0394 0.072 Uiso 0.373(10) 1 calc PR 2
C16' C 0.0925(5) 1.1632(14) 0.0732(10) 0.093(4) Uani 0.373(10) 1 d PU 2
H16D H 0.0740 1.2732 0.0615 0.139 Uiso 0.373(10) 1 calc PR 2
H16E H 0.0945 1.1191 0.0216 0.139 Uiso 0.373(10) 1 calc PR 2
H16F H 0.1285 1.1782 0.1163 0.139 Uiso 0.373(10) 1 calc PR 2
C17' C 0.0637(5) 1.1013(17) 0.1899(7) 0.091(4) Uani 0.373(10) 1 d PU 2
H17D H 0.0454 1.2112 0.1829 0.137 Uiso 0.373(10) 1 calc PR 2
H17E H 0.1004 1.1135 0.2309 0.137 Uiso 0.373(10) 1 calc PR 2
H17F H 0.0454 1.0161 0.2102 0.137 Uiso 0.373(10) 1 calc PR 2

loop_
_atom_site_aniso_label
_atom_site_aniso_U_11
_atom_site_aniso_U_22
_atom_site_aniso_U_33
_atom_site_aniso_U_23
_atom_site_aniso_U_13
_atom_site_aniso_U_12
Ga1 0.03074(10) 0.03518(11) 0.03457(11) 0.00090(7) 0.00712(7) -0.00022(7)
Cl1 0.0500(3) 0.0649(3) 0.0590(3) 0.0000(2) 0.0225(2) -0.0185(2)
C1 0.0357(9) 0.0316(8) 0.0356(8) 0.0015(6) 0.0061(7) 0.0031(6)
C2 0.0469(10) 0.0431(10) 0.0401(9) 0.0023(8) 0.0125(8) 0.0045(8)
C3 0.0680(14) 0.0510(11) 0.0352(9) -0.0005(8) 0.0107(9) 0.0064(10)
C4 0.0588(13) 0.0465(11) 0.0411(10) -0.0043(9) -0.0035(9) -0.0018(10)
C5 0.0415(10) 0.0407(10) 0.0536(11) -0.0015(8) 0.0007(8) -0.0065(8)
C6 0.0372(9) 0.0291(8) 0.0413(9) 0.0015(7) 0.0047(7) -0.0016(7)
C7 0.0386(9) 0.0459(10) 0.0545(11) 0.0048(9) 0.0115(8) -0.0112(8)
C8 0.0463(10) 0.0502(11) 0.0509(11) 0.0076(9) 0.0214(9) -0.0095(9)
C9 0.0444(10) 0.0388(9) 0.0400(9) 0.0062(7) 0.0149(8) 0.0015(7)
C10 0.0364(9) 0.0359(9) 0.0376(9) 0.0028(7) 0.0103(7) 0.0033(7)
C11 0.0415(10) 0.0463(10) 0.0499(11) -0.0079(9) 0.0137(8) -0.0030(8)
C12 0.0587(12) 0.0586(13) 0.0532(12) -0.0168(10) 0.0176(10) -0.0040(10)
C13 0.0735(15) 0.0619(13) 0.0470(11) -0.0062(10) 0.0280(11) 0.0051(11)
C14 0.0588(13) 0.0554(11) 0.0518(12) 0.0050(9) 0.0277(10) -0.0007(10)
N1 0.0419(8) 0.0444(9) 0.0448(9) -0.0028(7) -0.0006(7) 0.0099(7)
C15 0.040(2) 0.0502(19) 0.047(2) 0.0083(16) 0.0039(17) 0.0097(15)
C16 0.054(3) 0.0310(18) 0.087(4) 0.003(2) -0.001(3) -0.0002(19)
C17 0.064(3) 0.075(3) 0.055(3) -0.011(3) 0.014(3) 0.025(3)
C15' 0.045(4) 0.081(5) 0.040(4) -0.006(3) 0.003(3) 0.027(3)
C16' 0.068(7) 0.043(4) 0.114(10) 0.008(6) -0.021(6) 0.003(4)
C17' 0.082(7) 0.093(7) 0.059(5) -0.034(4) -0.012(5) 0.049(6)

loop_
_atom_type_symbol
_atom_type_description
_atom_type_scat_dispersion_real
_atom_type_scat_dispersion_imag
_atom_type_scat_source
C C 0.0033 0.0016 'International Tables Vol C Tables 4.2.6.8 and 6.1.1.4'
H H 0.0000 0.0000 'International Tables Vol C Tables 4.2.6.8 and 6.1.1.4'
N N 0.0061 0.0033 'International Tables Vol C Tables 4.2.6.8 and 6.1.1.4'
Cl Cl 0.1484 0.1585 'International Tables Vol C Tables 4.2.6.8 and 6.1.1.4'
Ga Ga 0.2307 1.6083 'International Tables Vol C Tables 4.2.6.8 and 6.1.1.4'

loop_
_geom_angle_atom_site_label_1
_geom_angle_atom_site_label_2
_geom_angle_atom_site_label_3
_geom_angle
_geom_angle_site_symmetry_1
_geom_angle_site_symmetry_3
C1 Ga1 C10 117.94(7) . .
C1 Ga1 N1 104.64(6) . .
C10 Ga1 N1 108.99(7) . .
C1 Ga1 Cl1 110.47(6) . .
C10 Ga1 Cl1 112.29(5) . .
N1 Ga1 Cl1 100.79(5) . .
C6 C1 C2 118.62(16) . .
C6 C1 Ga1 121.03(13) . .
C2 C1 Ga1 120.36(14) . .
C3 C2 C1 121.8(2) . .
C2 C3 C4 119.6(2) . .
C5 C4 C3 119.89(18) . .
C4 C5 C6 121.82(19) . .
C1 C6 C5 118.28(17) . .
C1 C6 C7 126.15(16) . .
C5 C6 C7 115.53(17) . .
C8 C7 C6 137.45(17) . .
C7 C8 C9 137.93(18) . .
C10 C9 C14 118.25(18) . .
C10 C9 C8 126.41(17) . .
C14 C9 C8 115.34(18) . .
C11 C10 C9 118.31(17) . .
C11 C10 Ga1 121.60(14) . .
C9 C10 Ga1 120.09(13) . .
C12 C11 C10 122.33(19) . .
C13 C12 C11 119.28(19) . .
C14 C13 C12 119.7(2) . .
C13 C14 C9 121.9(2) . .
C16' N1 C17 125.4(6) . .
C16' N1 C15 80.5(4) . .
C17 N1 C15 112.7(3) . .
C16' N1 C15' 112.5(5) . .
C17 N1 C15' 81.1(3) . .
C15 N1 C15' 35.6(3) . .
C16' N1 C16 24.8(5) . .
C17 N1 C16 108.5(4) . .
C15 N1 C16 104.2(3) . .
C15' N1 C16 132.3(4) . .
C16' N1 C17' 110.8(8) . .
C17 N1 C17' 23.9(4) . .
C15 N1 C17' 133.2(4) . .
C15' N1 C17' 104.6(5) . .
C16 N1 C17' 89.2(6) . .
C16' N1 Ga1 109.1(5) . .
C17 N1 Ga1 111.7(3) . .
C15 N1 Ga1 114.03(18) . .
C15' N1 Ga1 114.5(3) . .
C16 N1 Ga1 104.9(2) . .
C17' N1 Ga1 104.9(4) . .
N1 C15 C15 112.9(5) . 5_575
C15' C15' N1 111.2(9) 5_575 .

loop_
_geom_bond_atom_site_label_1
_geom_bond_atom_site_label_2
_geom_bond_distance
_geom_bond_site_symmetry_2
Ga1 C1 1.9476(17) .
Ga1 C10 1.9477(18) .
Ga1 N1 2.1158(15) .
Ga1 Cl1 2.2258(5) .
C1 C6 1.408(3) .
C1 C2 1.392(3) .
C2 C3 1.387(3) .
C3 C4 1.377(3) .
C4 C5 1.369(3) .
C5 C6 1.409(2) .
C6 C7 1.465(3) .
C7 C8 1.346(3) .
C8 C9 1.475(3) .
C9 C10 1.410(3) .
C9 C14 1.404(3) .
C10 C11 1.394(2) .
C11 C12 1.383(3) .
C12 C13 1.377(3) .
C13 C14 1.378(3) .
N1 C16' 1.432(15) .
N1 C17 1.466(6) .
N1 C15 1.506(4) .
N1 C15' 1.520(7) .
N1 C16 1.526(6) .
N1 C17' 1.533(11) .
C15 C15 1.499(9) 5_575
C15' C15' 1.509(15) 5_575
